data_4003070
loop_
_publ_author_name
'Deswal, Swati'
'Singh, Sachin Kumar'
'Rambabu, P.'
'Kulkarni, Priyangi'
'Vaitheeswaran, G.'
'Praveenkumar, B.'
'Ogale, Satishchandra'
'Boomishankar, Ramamoorthy'

_publ_section_title
;
 Flexible Composite Energy Harvesters from Ferroelectric A2MX4-Type Hybrid
 Halogenometallates
;
_journal_issue 12
_journal_name_full 'Chemistry of Materials'
_journal_page_first 4545
_journal_paper_doi 10.1021/acs.chemmater.9b01227
_journal_volume 31
_journal_year 2019
_chemical_formula_sum 'C20 H32 Br4 Cd N2'
_chemical_formula_weight 732.51
_space_group_crystal_system monoclinic
_space_group_IT_number 4
_space_group_name_Hall 'P 2yb'
_space_group_name_H-M_alt 'P 1 21 1'
_symmetry_space_group_name_Hall 'P 2yb'
_symmetry_space_group_name_H-M 'P 1 21 1'
_atom_sites_solution_hydrogens geom
_audit_creation_method SHELXL-2014/7
_cell_angle_alpha 90
_cell_angle_beta 94.369(13)
_cell_angle_gamma 90
_cell_formula_units_Z 2
_cell_length_a 9.554(4)
_cell_length_b 9.071(4)
_cell_length_c 15.206(6)
_cell_measurement_reflns_used 5024
_cell_measurement_temperature 100(2)
_cell_measurement_theta_max 25.95
_cell_measurement_theta_min 2.44
_cell_volume 1314.0(10)
_computing_cell_refinement 'Bruker SAINT'
_computing_data_collection 'Bruker APEX2'
_computing_data_reduction 'Bruker SAINT'
_computing_molecular_graphics 'Bruker SHELXTL'
_computing_publication_material 'Bruker SHELXTL'
_computing_structure_refinement 'SHELXL-2014 (Sheldrick 2014)'
_computing_structure_solution 'SHELXS-97 (Sheldrick 2008)'
_diffrn_ambient_temperature 100(2)
_diffrn_measured_fraction_theta_full 1.000
_diffrn_measured_fraction_theta_max 0.990
_diffrn_measurement_device_type 'Bruker APEX-II CCD'
_diffrn_measurement_method '\f and \w scans'
_diffrn_radiation_type MoK\a
_diffrn_radiation_wavelength 0.71073
_diffrn_reflns_av_R_equivalents 0.1098
_diffrn_reflns_av_unetI/netI 0.1369
_diffrn_reflns_Laue_measured_fraction_full 1.000
_diffrn_reflns_Laue_measured_fraction_max 0.990
_diffrn_reflns_limit_h_max 12
_diffrn_reflns_limit_h_min -12
_diffrn_reflns_limit_k_max 12
_diffrn_reflns_limit_k_min -12
_diffrn_reflns_limit_l_max 20
_diffrn_reflns_limit_l_min -20
_diffrn_reflns_number 17962
_diffrn_reflns_point_group_measured_fraction_full 1.000
_diffrn_reflns_point_group_measured_fraction_max 0.991
_diffrn_reflns_theta_full 25.242
_diffrn_reflns_theta_max 28.268
_diffrn_reflns_theta_min 1.343
_exptl_absorpt_coefficient_mu 6.921
_exptl_absorpt_correction_T_max 0.7457
_exptl_absorpt_correction_T_min 0.3851
_exptl_absorpt_correction_type multi-scan
_exptl_absorpt_process_details SADABS
_exptl_crystal_colour colourless
_exptl_crystal_density_diffrn 1.851
_exptl_crystal_description block
_exptl_crystal_F_000 708
_exptl_crystal_size_max 0.04
_exptl_crystal_size_mid 0.03
_exptl_crystal_size_min 0.02
_refine_diff_density_max 1.240
_refine_diff_density_min -1.182
_refine_diff_density_rms 0.240
_refine_ls_abs_structure_details
;
 Refined as an inversion twin.
;
_refine_ls_abs_structure_Flack 0.092(18)
_refine_ls_extinction_method none
_refine_ls_goodness_of_fit_ref 1.008
_refine_ls_hydrogen_treatment constr
_refine_ls_matrix_type full
_refine_ls_number_parameters 251
_refine_ls_number_reflns 6455
_refine_ls_number_restraints 1
_refine_ls_restrained_S_all 1.008
_refine_ls_R_factor_all 0.0728
_refine_ls_R_factor_gt 0.0604
_refine_ls_shift/su_max 0.000
_refine_ls_shift/su_mean 0.000
_refine_ls_structure_factor_coef Fsqd
_refine_ls_weighting_details 'w=1/[\s^2^(Fo^2^)+(0.0126P)^2^] where P=(Fo^2^+2Fc^2^)/3'
_refine_ls_weighting_scheme calc
_refine_ls_wR_factor_gt 0.1342
_refine_ls_wR_factor_ref 0.1392
_reflns_Friedel_coverage 0.884
_reflns_Friedel_fraction_full 1.000
_reflns_Friedel_fraction_max 0.991
_reflns_number_gt 5207
_reflns_number_total 6455
_reflns_threshold_expression 'I > 2\s(I)'
_cod_data_source_file cm9b01227_si_002.cif
_cod_data_source_block tr1_a
_cod_original_cell_volume 1314.0(9)
_cod_database_code 4003070
_shelx_shelxl_version_number 2014/7
_shelx_space_group_comment
;
The symmetry employed for this shelxl refinement is uniquely defined
by the following loop, which should always be used as a source of
symmetry information in preference to the above space-group names.
They are only intended as comments.
;

loop_
_space_group_symop_operation_xyz
'x, y, z'
'-x, y+1/2, -z'

loop_
_atom_site_label
_atom_site_type_symbol
_atom_site_fract_x
_atom_site_fract_y
_atom_site_fract_z
_atom_site_U_iso_or_equiv
_atom_site_adp_type
_atom_site_occupancy
_atom_site_site_symmetry_order
_atom_site_calc_flag
_atom_site_refinement_flags_posn
_atom_site_refinement_flags_adp
Cd1 Cd 0.36218(9) 0.71024(9) 0.23104(5) 0.0144(2) Uani 1 1 d . .
Br1 Br 0.38632(14) 0.91505(14) 0.35208(8) 0.0200(3) Uani 1 1 d . .
Br2 Br 0.36409(14) 0.44703(13) 0.29899(8) 0.0183(3) Uani 1 1 d . .
Br3 Br 0.56726(16) 0.74379(18) 0.13242(10) 0.0334(4) Uani 1 1 d . .
Br4 Br 0.11734(13) 0.73385(14) 0.14704(9) 0.0228(3) Uani 1 1 d . .
N1 N 0.7622(11) 0.1789(10) 0.4286(7) 0.014(2) Uani 1 1 d . .
N2 N 1.2196(10) 0.1784(11) 0.0914(7) 0.013(2) Uani 1 1 d . .
C1 C 0.6362(12) 0.2606(15) 0.3877(9) 0.021(3) Uani 1 1 d . .
H1A H 0.6674 0.3411 0.3510 0.031 Uiso 1 1 calc R U
H1B H 0.5821 0.3010 0.4343 0.031 Uiso 1 1 calc R U
H1C H 0.5770 0.1926 0.3511 0.031 Uiso 1 1 calc R U
C2 C 0.8223(15) 0.0835(15) 0.3629(9) 0.023(3) Uani 1 1 d . .
H2A H 0.7549 0.0059 0.3446 0.035 Uiso 1 1 calc R U
H2B H 0.9091 0.0385 0.3888 0.035 Uiso 1 1 calc R U
H2C H 0.8429 0.1425 0.3114 0.035 Uiso 1 1 calc R U
C3 C 0.7183(14) 0.0844(16) 0.5018(9) 0.020(3) Uani 1 1 d . .
H3A H 0.6430 0.0179 0.4793 0.029 Uiso 1 1 calc R U
H3B H 0.6843 0.1468 0.5483 0.029 Uiso 1 1 calc R U
H3C H 0.7987 0.0262 0.5260 0.029 Uiso 1 1 calc R U
C4 C 1.3677(14) 0.1300(15) 0.1124(9) 0.022(3) Uani 1 1 d . .
H4A H 1.3691 0.0256 0.1290 0.034 Uiso 1 1 calc R U
H4B H 1.4101 0.1888 0.1615 0.034 Uiso 1 1 calc R U
H4C H 1.4212 0.1438 0.0605 0.034 Uiso 1 1 calc R U
C5 C 1.1573(13) 0.0874(15) 0.0158(8) 0.017(3) Uani 1 1 d . .
H5A H 1.2168 0.0945 -0.0338 0.026 Uiso 1 1 calc R U
H5B H 1.0630 0.1239 -0.0025 0.026 Uiso 1 1 calc R U
H5C H 1.1515 -0.0158 0.0343 0.026 Uiso 1 1 calc R U
C6 C 1.2193(15) 0.3394(15) 0.0659(10) 0.025(3) Uani 1 1 d . .
H6A H 1.2590 0.3505 0.0087 0.038 Uiso 1 1 calc R U
H6B H 1.2759 0.3955 0.1107 0.038 Uiso 1 1 calc R U
H6C H 1.1227 0.3767 0.0617 0.038 Uiso 1 1 calc R U
C11 C 0.8649(13) 0.2981(12) 0.4638(9) 0.016(3) Uani 1 1 d . .
H11A H 0.8912 0.3581 0.4132 0.019 Uiso 1 1 calc R U
H11B H 0.8152 0.3638 0.5030 0.019 Uiso 1 1 calc R U
C12 C 0.9968(12) 0.2456(14) 0.5134(8) 0.015(3) Uani 1 1 d . .
C13 C 1.1192(13) 0.2199(16) 0.4720(9) 0.023(3) Uani 1 1 d . .
H13 H 1.1182 0.2281 0.4097 0.028 Uiso 1 1 calc R U
C14 C 1.2423(15) 0.1824(17) 0.5203(12) 0.035(4) Uani 1 1 d . .
H14 H 1.3247 0.1630 0.4910 0.042 Uiso 1 1 calc R U
C15 C 1.2460(15) 0.1730(15) 0.6117(13) 0.035(4) Uani 1 1 d . .
H15 H 1.3313 0.1492 0.6448 0.042 Uiso 1 1 calc R U
C16 C 1.1260(14) 0.1981(15) 0.6542(10) 0.026(3) Uani 1 1 d . .
H16 H 1.1277 0.1905 0.7166 0.032 Uiso 1 1 calc R U
C17 C 1.0032(14) 0.2345(16) 0.6053(9) 0.024(3) Uani 1 1 d . .
H17 H 0.9208 0.2525 0.6349 0.029 Uiso 1 1 calc R U
C21 C 1.1385(13) 0.1521(14) 0.1746(9) 0.016(3) Uani 1 1 d . .
H21A H 1.1390 0.0454 0.1883 0.020 Uiso 1 1 calc R U
H21B H 1.1872 0.2042 0.2253 0.020 Uiso 1 1 calc R U
C22 C 0.9892(12) 0.2052(14) 0.1624(8) 0.014(2) Uani 1 1 d . .
C23 C 0.8823(13) 0.1062(14) 0.1341(9) 0.017(3) Uani 1 1 d . .
H23 H 0.9046 0.0061 0.1233 0.021 Uiso 1 1 calc R U
C24 C 0.7440(14) 0.1535(15) 0.1218(9) 0.020(3) Uani 1 1 d . .
H24 H 0.6730 0.0874 0.0992 0.025 Uiso 1 1 calc R U
C25 C 0.7096(17) 0.2970(15) 0.1426(10) 0.029(4) Uani 1 1 d . .
H25 H 0.6150 0.3293 0.1336 0.034 Uiso 1 1 calc R U
C26 C 0.8131(13) 0.3945(14) 0.1765(8) 0.019(3) Uani 1 1 d . .
H26 H 0.7887 0.4920 0.1924 0.023 Uiso 1 1 calc R U
C27 C 0.9535(13) 0.3475(14) 0.1869(7) 0.014(3) Uani 1 1 d . .
H27 H 1.0242 0.4129 0.2107 0.017 Uiso 1 1 calc R U

loop_
_atom_site_aniso_label
_atom_site_aniso_U_11
_atom_site_aniso_U_22
_atom_site_aniso_U_33
_atom_site_aniso_U_23
_atom_site_aniso_U_13
_atom_site_aniso_U_12
Cd1 0.0168(4) 0.0129(4) 0.0136(4) -0.0004(4) 0.0013(3) 0.0014(4)
Br1 0.0263(7) 0.0157(7) 0.0182(7) -0.0044(5) 0.0029(5) -0.0064(5)
Br2 0.0251(7) 0.0110(6) 0.0180(6) 0.0001(5) -0.0030(5) 0.0024(5)
Br3 0.0348(8) 0.0317(9) 0.0366(9) 0.0081(7) 0.0227(7) 0.0104(7)
Br4 0.0235(6) 0.0145(7) 0.0283(7) 0.0015(6) -0.0110(5) -0.0007(6)
N1 0.018(5) 0.008(5) 0.017(5) 0.003(4) 0.003(4) 0.001(4)
N2 0.015(5) 0.012(5) 0.014(5) 0.002(4) 0.005(4) -0.003(4)
C1 0.012(6) 0.020(7) 0.029(8) 0.012(6) -0.008(5) 0.004(5)
C2 0.028(8) 0.017(7) 0.024(7) -0.007(6) -0.002(6) 0.006(6)
C3 0.018(7) 0.025(7) 0.016(6) 0.000(6) 0.003(5) -0.007(6)
C4 0.022(7) 0.019(7) 0.026(8) 0.006(6) -0.002(6) 0.004(6)
C5 0.017(7) 0.025(7) 0.010(6) 0.001(6) 0.003(5) -0.002(5)
C6 0.021(7) 0.026(8) 0.031(8) 0.007(7) 0.012(6) 0.007(6)
C11 0.018(6) 0.005(5) 0.024(7) 0.002(5) -0.002(6) -0.005(5)
C12 0.013(6) 0.011(6) 0.020(6) -0.001(5) -0.008(5) -0.002(5)
C13 0.024(6) 0.019(7) 0.029(7) -0.009(7) 0.009(6) -0.003(6)
C14 0.020(7) 0.028(9) 0.058(11) -0.007(8) 0.006(8) -0.004(6)
C15 0.016(7) 0.013(7) 0.076(13) -0.007(7) -0.003(8) -0.002(5)
C16 0.028(7) 0.011(7) 0.039(8) -0.005(6) -0.003(6) 0.003(6)
C17 0.026(7) 0.022(7) 0.024(7) -0.008(6) 0.003(6) -0.007(6)
C21 0.019(7) 0.011(6) 0.019(7) 0.007(5) 0.002(5) 0.000(5)
C22 0.013(5) 0.012(6) 0.016(6) -0.002(6) 0.005(5) 0.002(5)
C23 0.017(6) 0.008(6) 0.027(7) 0.000(6) -0.004(5) -0.006(5)
C24 0.015(7) 0.024(7) 0.021(7) -0.006(6) -0.005(6) -0.006(5)
C25 0.031(9) 0.018(7) 0.039(9) 0.002(7) 0.016(7) 0.011(6)
C26 0.025(7) 0.008(6) 0.025(7) 0.007(5) 0.006(6) -0.004(5)
C27 0.017(6) 0.017(6) 0.008(6) -0.004(5) -0.002(5) 0.001(5)

loop_
_atom_type_symbol
_atom_type_description
_atom_type_scat_dispersion_real
_atom_type_scat_dispersion_imag
_atom_type_scat_source
C C 0.0033 0.0016 'International Tables Vol C Tables 4.2.6.8 and 6.1.1.4'
H H 0.0000 0.0000 'International Tables Vol C Tables 4.2.6.8 and 6.1.1.4'
N N 0.0061 0.0033 'International Tables Vol C Tables 4.2.6.8 and 6.1.1.4'
Br Br -0.2901 2.4595 'International Tables Vol C Tables 4.2.6.8 and 6.1.1.4'
Cd Cd -0.8075 1.2024 'International Tables Vol C Tables 4.2.6.8 and 6.1.1.4'

loop_
_geom_angle_atom_site_label_1
_geom_angle_atom_site_label_2
_geom_angle_atom_site_label_3
_geom_angle
Br3 Cd1 Br4 113.71(6)
Br3 Cd1 Br2 110.93(5)
Br4 Cd1 Br2 104.53(5)
Br3 Cd1 Br1 107.22(6)
Br4 Cd1 Br1 108.47(5)
Br2 Cd1 Br1 112.04(6)
C2 N1 C3 108.4(10)
C2 N1 C1 110.4(10)
C3 N1 C1 109.3(10)
C2 N1 C11 112.3(10)
C3 N1 C11 110.8(10)
C1 N1 C11 105.6(9)
C4 N2 C5 108.5(10)
C4 N2 C6 108.8(10)
C5 N2 C6 110.0(10)
C4 N2 C21 107.7(10)
C5 N2 C21 110.3(9)
C6 N2 C21 111.5(9)
N1 C1 H1A 109.5
N1 C1 H1B 109.5
H1A C1 H1B 109.5
N1 C1 H1C 109.5
H1A C1 H1C 109.5
H1B C1 H1C 109.5
N1 C2 H2A 109.5
N1 C2 H2B 109.5
H2A C2 H2B 109.5
N1 C2 H2C 109.5
H2A C2 H2C 109.5
H2B C2 H2C 109.5
N1 C3 H3A 109.5
N1 C3 H3B 109.5
H3A C3 H3B 109.5
N1 C3 H3C 109.5
H3A C3 H3C 109.5
H3B C3 H3C 109.5
N2 C4 H4A 109.5
N2 C4 H4B 109.5
H4A C4 H4B 109.5
N2 C4 H4C 109.5
H4A C4 H4C 109.5
H4B C4 H4C 109.5
N2 C5 H5A 109.5
N2 C5 H5B 109.5
H5A C5 H5B 109.5
N2 C5 H5C 109.5
H5A C5 H5C 109.5
H5B C5 H5C 109.5
N2 C6 H6A 109.5
N2 C6 H6B 109.5
H6A C6 H6B 109.5
N2 C6 H6C 109.5
H6A C6 H6C 109.5
H6B C6 H6C 109.5
C12 C11 N1 116.4(10)
C12 C11 H11A 108.2
N1 C11 H11A 108.2
C12 C11 H11B 108.2
N1 C11 H11B 108.2
H11A C11 H11B 107.3
C13 C12 C17 117.8(12)
C13 C12 C11 122.1(11)
C17 C12 C11 119.8(11)
C14 C13 C12 120.8(13)
C14 C13 H13 119.6
C12 C13 H13 119.6
C13 C14 C15 120.2(14)
C13 C14 H14 119.9
C15 C14 H14 119.9
C16 C15 C14 120.0(15)
C16 C15 H15 120.0
C14 C15 H15 120.0
C15 C16 C17 119.4(15)
C15 C16 H16 120.3
C17 C16 H16 120.3
C16 C17 C12 121.7(12)
C16 C17 H17 119.2
C12 C17 H17 119.2
C22 C21 N2 112.2(10)
C22 C21 H21A 109.2
N2 C21 H21A 109.2
C22 C21 H21B 109.2
N2 C21 H21B 109.2
H21A C21 H21B 107.9
C27 C22 C23 119.2(11)
C27 C22 C21 120.9(11)
C23 C22 C21 119.7(11)
C24 C23 C22 120.5(12)
C24 C23 H23 119.8
C22 C23 H23 119.8
C25 C24 C23 120.0(13)
C25 C24 H24 120.0
C23 C24 H24 120.0
C24 C25 C26 120.4(14)
C24 C25 H25 119.8
C26 C25 H25 119.8
C25 C26 C27 119.5(13)
C25 C26 H26 120.2
C27 C26 H26 120.2
C22 C27 C26 120.1(12)
C22 C27 H27 119.9
C26 C27 H27 119.9

loop_
_geom_bond_atom_site_label_1
_geom_bond_atom_site_label_2
_geom_bond_distance
Cd1 Br3 2.5745(18)
Cd1 Br4 2.5873(17)
Cd1 Br2 2.6011(17)
Cd1 Br1 2.6130(16)
N1 C2 1.472(16)
N1 C3 1.490(16)
N1 C1 1.507(15)
N1 C11 1.528(15)
N2 C4 1.493(16)
N2 C5 1.501(16)
N2 C6 1.512(16)
N2 C21 1.551(15)
C1 H1A 0.9800
C1 H1B 0.9800
C1 H1C 0.9800
C2 H2A 0.9800
C2 H2B 0.9800
C2 H2C 0.9800
C3 H3A 0.9800
C3 H3B 0.9800
C3 H3C 0.9800
C4 H4A 0.9800
C4 H4B 0.9800
C4 H4C 0.9800
C5 H5A 0.9800
C5 H5B 0.9800
C5 H5C 0.9800
C6 H6A 0.9800
C6 H6B 0.9800
C6 H6C 0.9800
C11 C12 1.497(17)
C11 H11A 0.9900
C11 H11B 0.9900
C12 C13 1.389(17)
C12 C17 1.398(17)
C13 C14 1.38(2)
C13 H13 0.9500
C14 C15 1.39(2)
C14 H14 0.9500
C15 C16 1.38(2)
C15 H15 0.9500
C16 C17 1.380(19)
C16 H16 0.9500
C17 H17 0.9500
C21 C22 1.504(16)
C21 H21A 0.9900
C21 H21B 0.9900
C22 C27 1.394(18)
C22 C23 1.402(17)
C23 C24 1.387(18)
C23 H23 0.9500
C24 C25 1.385(18)
C24 H24 0.9500
C25 C26 1.40(2)
C25 H25 0.9500
C26 C27 1.405(17)
C26 H26 0.9500
C27 H27 0.9500
